data_4079197
loop_
_publ_author_name
'Marchenko, Anatolyi'
'Hurieva, Anastasiya'
'Koidan, Heorgii'
'Rampazzi, Vincent'
'Cattey, H\'el\`ene'
'Pirio, Nadine'
'Kostyuk, Aleksandr N.'
'Hierso, Jean-Cyrille'

_publ_section_title
;
 First Annelated Azaphosphole-Ferrocenes: Synthetic Pathways and
 Structures
;
_journal_issue 17
_journal_name_full Organometallics
_journal_page_first 5986
_journal_paper_doi 10.1021/om300563n
_journal_volume 31
_journal_year 2012
_chemical_formula_moiety 'C20 H30 Fe N6 P2'
_chemical_formula_sum 'C20 H30 Fe N6 P2'
_chemical_formula_weight 472.29
_space_group_IT_number 2
_symmetry_cell_setting triclinic
_symmetry_space_group_name_Hall '-P 1'
_symmetry_space_group_name_H-M 'P -1'
_atom_sites_solution_hydrogens geom
_atom_sites_solution_primary direct
_atom_sites_solution_secondary difmap
_audit_creation_method SHELXL-97
_audit_update_record
;
2012-05-30 # Formatted by publCIF
;
_cell_angle_alpha 89.1691(9)
_cell_angle_beta 85.1760(11)
_cell_angle_gamma 62.2530(10)
_cell_formula_units_Z 4
_cell_length_a 9.9218(2)
_cell_length_b 10.0176(2)
_cell_length_c 25.3743(6)
_cell_measurement_reflns_used 21712
_cell_measurement_temperature 115(2)
_cell_measurement_theta_max 27.485
_cell_measurement_theta_min 0.998
_cell_volume 2223.24(8)
_computing_cell_refinement 'DENZO-SMN (Otwinowski & Minor, 1997)'
_computing_data_collection 'KappaCCD Server Software (Nonius,1997)'
_computing_data_reduction 'DENZO-SMN (Otwinowski & Minor, 1997)'
_computing_molecular_graphics 'ORTEPIII (Burnett, 1996)'
_computing_publication_material 'SHELXL97 and WinGX (Farrugia, 1999)'
_computing_structure_refinement 'SHELXL-97 (Sheldrick, 1997)'
_computing_structure_solution 'SIR92 (Altomare, 1993)'
_diffrn_ambient_temperature 115(2)
_diffrn_measured_fraction_theta_full 0.983
_diffrn_measured_fraction_theta_max 0.983
_diffrn_measurement_device_type KappaCCD
_diffrn_measurement_method '\f scans (\k = 0) + additional \w scans'
_diffrn_radiation_monochromator graphite
_diffrn_radiation_source 'fine-focus sealed tube'
_diffrn_radiation_type MoK\a
_diffrn_radiation_wavelength 0.71073
_diffrn_reflns_av_R_equivalents 0.0160
_diffrn_reflns_av_sigmaI/netI 0.0287
_diffrn_reflns_limit_h_max 10
_diffrn_reflns_limit_h_min -12
_diffrn_reflns_limit_k_max 12
_diffrn_reflns_limit_k_min -12
_diffrn_reflns_limit_l_max 32
_diffrn_reflns_limit_l_min -32
_diffrn_reflns_number 15797
_diffrn_reflns_theta_full 27.48
_diffrn_reflns_theta_max 27.48
_diffrn_reflns_theta_min 3.21
_diffrn_standards_number 0
_exptl_absorpt_coefficient_mu 0.841
_exptl_absorpt_correction_type none
_exptl_crystal_colour red
_exptl_crystal_density_diffrn 1.411
_exptl_crystal_density_method 'not measured'
_exptl_crystal_description prism
_exptl_crystal_F_000 992
_exptl_crystal_size_max 0.30
_exptl_crystal_size_mid 0.25
_exptl_crystal_size_min 0.19
_refine_diff_density_max 0.395
_refine_diff_density_min -0.326
_refine_diff_density_rms 0.056
_refine_ls_extinction_method none
_refine_ls_goodness_of_fit_ref 1.093
_refine_ls_hydrogen_treatment noref
_refine_ls_matrix_type full
_refine_ls_number_parameters 539
_refine_ls_number_reflns 10006
_refine_ls_number_restraints 0
_refine_ls_restrained_S_all 1.093
_refine_ls_R_factor_all 0.0398
_refine_ls_R_factor_gt 0.0334
_refine_ls_shift/su_max 0.001
_refine_ls_shift/su_mean 0.000
_refine_ls_structure_factor_coef Fsqd
_refine_ls_weighting_details 'calc w=1/[\s^2^(Fo^2^)+(0.0126P)^2^+2.3694P] where P=(Fo^2^+2Fc^2^)/3'
_refine_ls_weighting_scheme calc
_refine_ls_wR_factor_gt 0.0722
_refine_ls_wR_factor_ref 0.0768
_reflns_number_gt 8999
_reflns_number_total 10006
_reflns_threshold_expression >2sigma(I)
_cod_data_source_file om300563n_si_002.cif
_cod_data_source_block compound_7
_cod_database_code 4079197

loop_
_symmetry_equiv_pos_as_xyz
'x, y, z'
'-x, -y, -z'

loop_
_atom_site_label
_atom_site_type_symbol
_atom_site_fract_x
_atom_site_fract_y
_atom_site_fract_z
_atom_site_U_iso_or_equiv
_atom_site_adp_type
_atom_site_occupancy
_atom_site_symmetry_multiplicity
_atom_site_calc_flag
_atom_site_refinement_flags
C1 C 0.7766(2) 0.1825(2) 0.83276(7) 0.0218(4) Uani 1 1 d .
C2 C 0.8911(2) 0.1250(2) 0.86958(8) 0.0220(4) Uani 1 1 d .
C3 C 1.0331(2) 0.1012(2) 0.84214(8) 0.0268(4) Uani 1 1 d .
H3 H 1.1267 0.0644 0.8565 0.032 Uiso 1 1 calc R
C4 C 1.0043(2) 0.1445(2) 0.78852(8) 0.0291(4) Uani 1 1 d .
H4 H 1.0770 0.1390 0.7618 0.035 Uiso 1 1 calc R
C5 C 0.8450(2) 0.1977(2) 0.78295(8) 0.0251(4) Uani 1 1 d .
H5 H 0.7954 0.2352 0.7525 0.030 Uiso 1 1 calc R
C6 C 0.7338(2) 0.5440(2) 0.82622(8) 0.0241(4) Uani 1 1 d .
C7 C 0.7199(2) 0.5184(2) 0.88151(8) 0.0247(4) Uani 1 1 d .
C8 C 0.8672(2) 0.4608(2) 0.90074(9) 0.0299(4) Uani 1 1 d .
H8 H 0.8917 0.4317 0.9351 0.036 Uiso 1 1 calc R
C9 C 0.9701(3) 0.4564(2) 0.85693(9) 0.0328(5) Uani 1 1 d .
H9 H 1.0738 0.4259 0.8584 0.039 Uiso 1 1 calc R
C10 C 0.8894(2) 0.5061(2) 0.81070(9) 0.0293(4) Uani 1 1 d .
H10 H 0.9302 0.5125 0.7770 0.035 Uiso 1 1 calc R
C11 C 0.6187(2) 0.2020(2) 0.90166(7) 0.0210(4) Uani 1 1 d .
C12 C 0.8175(3) -0.1403(2) 0.91501(9) 0.0323(5) Uani 1 1 d .
H12A H 0.8828 -0.2445 0.9217 0.048 Uiso 1 1 calc R
H12B H 0.8366 -0.1202 0.8788 0.048 Uiso 1 1 calc R
H12C H 0.7126 -0.1188 0.9217 0.048 Uiso 1 1 calc R
C13 C 0.8451(3) -0.0821(3) 1.00540(9) 0.0347(5) Uani 1 1 d .
H13A H 0.7450 -0.0682 1.0174 0.052 Uiso 1 1 calc R
H13B H 0.8690 -0.0170 1.0257 0.052 Uiso 1 1 calc R
H13C H 0.9190 -0.1852 1.0097 0.052 Uiso 1 1 calc R
C14 C 0.3512(2) 0.2694(2) 0.90215(9) 0.0295(4) Uani 1 1 d .
H14A H 0.3461 0.3383 0.8748 0.044 Uiso 1 1 calc R
H14B H 0.2616 0.3163 0.9266 0.044 Uiso 1 1 calc R
H14C H 0.3566 0.1799 0.8867 0.044 Uiso 1 1 calc R
C15 C 0.4720(3) 0.2272(3) 0.98677(9) 0.0400(6) Uani 1 1 d .
H15A H 0.4638 0.1390 0.9977 0.060 Uiso 1 1 calc R
H15B H 0.3821 0.3158 1.0004 0.060 Uiso 1 1 calc R
H15C H 0.5605 0.2254 1.0002 0.060 Uiso 1 1 calc R
C16 C 0.4789(2) 0.5902(2) 0.86978(8) 0.0278(4) Uani 1 1 d .
C17 C 0.4891(3) 0.8842(2) 0.82991(10) 0.0372(5) Uani 1 1 d .
H17A H 0.5876 0.8793 0.8219 0.056 Uiso 1 1 calc R
H17B H 0.4823 0.8506 0.8652 0.056 Uiso 1 1 calc R
H17C H 0.4108 0.9863 0.8273 0.056 Uiso 1 1 calc R
C18 C 0.4570(3) 0.8409(3) 0.73922(10) 0.0425(6) Uani 1 1 d .
H18A H 0.3721 0.9402 0.7387 0.064 Uiso 1 1 calc R
H18B H 0.4419 0.7738 0.7167 0.064 Uiso 1 1 calc R
H18C H 0.5495 0.8442 0.7268 0.064 Uiso 1 1 calc R
C19 C 0.2689(3) 0.6390(3) 0.93680(11) 0.0515(7) Uani 1 1 d .
H19A H 0.3515 0.5863 0.9586 0.077 Uiso 1 1 calc R
H19B H 0.2006 0.5954 0.9402 0.077 Uiso 1 1 calc R
H19C H 0.2145 0.7434 0.9479 0.077 Uiso 1 1 calc R
C20 C 0.2203(3) 0.6770(3) 0.84250(11) 0.0414(6) Uani 1 1 d .
H20A H 0.1610 0.7849 0.8451 0.062 Uiso 1 1 calc R
H20B H 0.1537 0.6320 0.8486 0.062 Uiso 1 1 calc R
H20C H 0.2730 0.6477 0.8078 0.062 Uiso 1 1 calc R
N1 N 0.62546(18) 0.21770(18) 0.85038(6) 0.0213(3) Uani 1 1 d .
N2 N 0.8487(2) -0.0453(2) 0.94973(7) 0.0274(4) Uani 1 1 d .
N3 N 0.48625(19) 0.2296(2) 0.93003(7) 0.0269(4) Uani 1 1 d .
N4 N 0.5763(2) 0.54794(19) 0.90601(7) 0.0282(4) Uani 1 1 d .
N5 N 0.4686(2) 0.7874(2) 0.79253(7) 0.0327(4) Uani 1 1 d .
N6 N 0.3301(2) 0.6266(2) 0.88160(8) 0.0377(4) Uani 1 1 d .
P1 P 0.80239(6) 0.13626(6) 0.935217(19) 0.02153(10) Uani 1 1 d .
P2 P 0.55346(6) 0.59731(6) 0.79933(2) 0.02535(11) Uani 1 1 d .
Fe1 Fe 0.87621(3) 0.32237(3) 0.839727(11) 0.02046(7) Uani 1 1 d .
C21 C 0.1178(2) 0.20322(19) 0.63851(7) 0.0177(3) Uani 1 1 d .
C22 C 0.1620(2) 0.2248(2) 0.58509(7) 0.0178(3) Uani 1 1 d .
C23 C 0.0659(2) 0.2020(2) 0.55104(7) 0.0201(4) Uani 1 1 d .
H23 H 0.0696 0.2085 0.5144 0.024 Uiso 1 1 calc R
C24 C -0.0366(2) 0.1673(2) 0.58425(8) 0.0220(4) Uani 1 1 d .
H24 H -0.1112 0.1461 0.5726 0.026 Uiso 1 1 calc R
C25 C -0.0068(2) 0.1703(2) 0.63834(7) 0.0209(4) Uani 1 1 d .
H25 H -0.0591 0.1538 0.6678 0.025 Uiso 1 1 calc R
C26 C -0.1276(2) 0.5784(2) 0.64155(7) 0.0207(4) Uani 1 1 d .
C27 C -0.0969(2) 0.5925(2) 0.58611(7) 0.0204(4) Uani 1 1 d .
C28 C -0.1925(2) 0.5553(2) 0.55745(8) 0.0230(4) Uani 1 1 d .
H28 H -0.1935 0.5523 0.5209 0.028 Uiso 1 1 calc R
C29 C -0.2873(2) 0.5232(2) 0.59592(9) 0.0261(4) Uani 1 1 d .
H29 H -0.3632 0.4985 0.5884 0.031 Uiso 1 1 calc R
C30 C -0.2464(2) 0.5352(2) 0.64782(8) 0.0242(4) Uani 1 1 d .
H30 H -0.2891 0.5181 0.6796 0.029 Uiso 1 1 calc R
C31 C 0.3026(2) 0.2510(2) 0.65866(7) 0.0204(4) Uani 1 1 d .
C32 C 0.4831(2) -0.0447(2) 0.58377(9) 0.0287(4) Uani 1 1 d .
H32A H 0.5536 -0.1270 0.5606 0.043 Uiso 1 1 calc R
H32B H 0.3852 -0.0429 0.5866 0.043 Uiso 1 1 calc R
H32C H 0.5205 -0.0577 0.6181 0.043 Uiso 1 1 calc R
C33 C 0.6132(2) 0.0929(3) 0.54475(9) 0.0329(5) Uani 1 1 d .
H33A H 0.6746 0.0716 0.5741 0.049 Uiso 1 1 calc R
H33B H 0.5950 0.1888 0.5308 0.049 Uiso 1 1 calc R
H33C H 0.6659 0.0156 0.5177 0.049 Uiso 1 1 calc R
C34 C 0.3660(3) 0.2798(3) 0.74676(8) 0.0336(5) Uani 1 1 d .
H34A H 0.2876 0.3778 0.7590 0.050 Uiso 1 1 calc R
H34B H 0.4587 0.2576 0.7624 0.050 Uiso 1 1 calc R
H34C H 0.3342 0.2053 0.7567 0.050 Uiso 1 1 calc R
C35 C 0.5016(2) 0.3279(2) 0.66818(9) 0.0322(5) Uani 1 1 d .
H35A H 0.6036 0.2485 0.6707 0.048 Uiso 1 1 calc R
H35B H 0.4869 0.4152 0.6880 0.048 Uiso 1 1 calc R
H35C H 0.4861 0.3529 0.6318 0.048 Uiso 1 1 calc R
C36 C 0.0724(2) 0.6563(2) 0.61149(8) 0.0224(4) Uani 1 1 d .
C37 C -0.0698(3) 0.8256(3) 0.75566(9) 0.0425(6) Uani 1 1 d .
H37A H -0.0077 0.8745 0.7472 0.064 Uiso 1 1 calc R
H37B H -0.0132 0.7357 0.7747 0.064 Uiso 1 1 calc R
H37C H -0.1603 0.8926 0.7772 0.064 Uiso 1 1 calc R
C38 C -0.2065(3) 0.9146(2) 0.67678(10) 0.0344(5) Uani 1 1 d .
H38A H -0.2925 0.9854 0.6992 0.052 Uiso 1 1 calc R
H38B H -0.2421 0.8813 0.6482 0.052 Uiso 1 1 calc R
H38C H -0.1472 0.9623 0.6627 0.052 Uiso 1 1 calc R
C39 C 0.2380(3) 0.7398(3) 0.65175(9) 0.0334(5) Uani 1 1 d .
H39A H 0.1842 0.8478 0.6558 0.050 Uiso 1 1 calc R
H39B H 0.3459 0.7071 0.6461 0.050 Uiso 1 1 calc R
H39C H 0.2173 0.6955 0.6832 0.050 Uiso 1 1 calc R
C40 C 0.2385(3) 0.7247(3) 0.55477(9) 0.0372(5) Uani 1 1 d .
H40A H 0.2315 0.6605 0.5286 0.056 Uiso 1 1 calc R
H40B H 0.3426 0.7061 0.5545 0.056 Uiso 1 1 calc R
H40C H 0.1749 0.8284 0.5469 0.056 Uiso 1 1 calc R
N7 N 0.19801(18) 0.21663(17) 0.67939(6) 0.0199(3) Uani 1 1 d .
N8 N 0.46810(18) 0.09696(19) 0.56241(7) 0.0240(3) Uani 1 1 d .
N9 N 0.39268(19) 0.2779(2) 0.68951(7) 0.0273(4) Uani 1 1 d .
N10 N 0.01310(19) 0.63845(18) 0.56988(6) 0.0228(3) Uani 1 1 d .
N11 N -0.1125(2) 0.78622(19) 0.70720(7) 0.0289(4) Uani 1 1 d .
N12 N 0.1878(2) 0.6931(2) 0.60675(7) 0.0294(4) Uani 1 1 d .
P3 P 0.32034(5) 0.26552(5) 0.583154(19) 0.01932(10) Uani 1 1 d .
P4 P 0.00022(6) 0.61426(5) 0.678387(19) 0.02123(10) Uani 1 1 d .
Fe2 Fe -0.06393(3) 0.37555(3) 0.603378(10) 0.01642(6) Uani 1 1 d .

loop_
_atom_site_aniso_label
_atom_site_aniso_U_11
_atom_site_aniso_U_22
_atom_site_aniso_U_33
_atom_site_aniso_U_23
_atom_site_aniso_U_13
_atom_site_aniso_U_12
C1 0.0244(9) 0.0206(9) 0.0215(9) -0.0027(7) -0.0005(7) -0.0116(8)
C2 0.0224(9) 0.0184(9) 0.0249(9) 0.0030(7) -0.0012(7) -0.0094(7)
C3 0.0204(9) 0.0229(10) 0.0350(11) 0.0026(8) 0.0021(8) -0.0090(8)
C4 0.0282(10) 0.0257(10) 0.0300(11) -0.0035(8) 0.0095(8) -0.0116(8)
C5 0.0294(10) 0.0240(10) 0.0214(9) -0.0022(7) 0.0019(8) -0.0127(8)
C6 0.0263(9) 0.0191(9) 0.0285(10) 0.0025(7) -0.0043(8) -0.0116(8)
C7 0.0287(10) 0.0192(9) 0.0264(10) -0.0028(7) -0.0034(8) -0.0111(8)
C8 0.0359(11) 0.0250(10) 0.0308(11) -0.0008(8) -0.0110(9) -0.0145(9)
C9 0.0289(10) 0.0279(11) 0.0484(13) 0.0057(9) -0.0111(9) -0.0179(9)
C10 0.0301(10) 0.0255(10) 0.0377(12) 0.0074(9) -0.0024(9) -0.0177(9)
C11 0.0205(9) 0.0224(9) 0.0218(9) 0.0004(7) -0.0018(7) -0.0114(7)
C12 0.0374(12) 0.0290(11) 0.0341(11) 0.0032(9) -0.0021(9) -0.0187(10)
C13 0.0369(12) 0.0427(13) 0.0319(11) 0.0175(10) -0.0121(9) -0.0238(10)
C14 0.0215(9) 0.0346(11) 0.0341(11) 0.0014(9) -0.0033(8) -0.0143(9)
C15 0.0310(11) 0.0679(17) 0.0249(11) -0.0020(11) 0.0030(9) -0.0271(12)
C16 0.0296(10) 0.0200(9) 0.0326(11) -0.0072(8) 0.0017(8) -0.0111(8)
C17 0.0441(13) 0.0239(10) 0.0421(13) -0.0033(9) -0.0103(10) -0.0135(10)
C18 0.0517(15) 0.0317(12) 0.0390(13) 0.0040(10) -0.0164(11) -0.0133(11)
C19 0.0444(14) 0.0577(17) 0.0517(16) -0.0237(13) 0.0199(12) -0.0262(13)
C20 0.0274(11) 0.0301(12) 0.0654(17) -0.0068(11) -0.0033(11) -0.0123(10)
N1 0.0215(8) 0.0245(8) 0.0197(8) -0.0006(6) -0.0017(6) -0.0121(7)
N2 0.0298(9) 0.0295(9) 0.0271(9) 0.0095(7) -0.0069(7) -0.0170(8)
N3 0.0222(8) 0.0383(10) 0.0226(8) 0.0024(7) -0.0015(6) -0.0164(8)
N4 0.0324(9) 0.0252(9) 0.0251(9) -0.0068(7) 0.0032(7) -0.0125(7)
N5 0.0399(10) 0.0220(9) 0.0353(10) 0.0001(7) -0.0117(8) -0.0124(8)
N6 0.0284(9) 0.0397(11) 0.0441(11) -0.0128(9) 0.0062(8) -0.0163(8)
P1 0.0215(2) 0.0257(2) 0.0201(2) 0.00372(18) -0.00383(18) -0.0131(2)
P2 0.0270(3) 0.0207(2) 0.0275(3) -0.00210(19) -0.0063(2) -0.0097(2)
Fe1 0.02013(13) 0.02041(13) 0.02175(14) 0.00191(10) -0.00054(10) -0.01045(11)
C21 0.0199(8) 0.0152(8) 0.0177(8) 0.0003(6) -0.0012(7) -0.0079(7)
C22 0.0169(8) 0.0172(8) 0.0179(8) 0.0009(6) -0.0011(6) -0.0069(7)
C23 0.0197(8) 0.0196(9) 0.0188(9) -0.0035(7) -0.0008(7) -0.0074(7)
C24 0.0219(9) 0.0187(9) 0.0273(10) -0.0035(7) -0.0031(7) -0.0107(7)
C25 0.0246(9) 0.0176(8) 0.0232(9) 0.0010(7) 0.0011(7) -0.0126(7)
C26 0.0237(9) 0.0162(8) 0.0216(9) -0.0019(7) -0.0003(7) -0.0089(7)
C27 0.0235(9) 0.0167(8) 0.0209(9) 0.0012(7) -0.0034(7) -0.0091(7)
C28 0.0235(9) 0.0195(9) 0.0253(9) 0.0022(7) -0.0093(7) -0.0083(8)
C29 0.0188(9) 0.0198(9) 0.0387(11) -0.0012(8) -0.0041(8) -0.0078(7)
C30 0.0230(9) 0.0199(9) 0.0274(10) -0.0033(7) 0.0047(7) -0.0091(8)
C31 0.0207(8) 0.0182(8) 0.0208(9) 0.0008(7) -0.0047(7) -0.0074(7)
C32 0.0227(9) 0.0227(10) 0.0380(12) 0.0002(8) -0.0020(8) -0.0083(8)
C33 0.0209(9) 0.0451(13) 0.0320(11) 0.0022(10) 0.0014(8) -0.0154(9)
C34 0.0404(12) 0.0362(12) 0.0278(11) 0.0023(9) -0.0147(9) -0.0191(10)
C35 0.0291(10) 0.0312(11) 0.0424(13) 0.0022(9) -0.0112(9) -0.0179(9)
C36 0.0261(9) 0.0190(9) 0.0231(9) 0.0003(7) -0.0034(7) -0.0111(8)
C37 0.0694(17) 0.0359(13) 0.0294(12) -0.0092(10) -0.0034(11) -0.0303(13)
C38 0.0334(11) 0.0209(10) 0.0473(14) 0.0001(9) -0.0038(10) -0.0113(9)
C39 0.0318(11) 0.0307(11) 0.0432(13) -0.0033(9) -0.0099(9) -0.0182(9)
C40 0.0427(13) 0.0448(13) 0.0368(12) 0.0002(10) 0.0023(10) -0.0318(11)
N7 0.0226(7) 0.0206(8) 0.0168(7) 0.0028(6) -0.0040(6) -0.0100(6)
N8 0.0176(7) 0.0246(8) 0.0284(9) -0.0003(7) 0.0028(6) -0.0094(7)
N9 0.0265(8) 0.0343(9) 0.0256(9) -0.0019(7) -0.0068(7) -0.0171(8)
N10 0.0299(8) 0.0230(8) 0.0206(8) 0.0006(6) -0.0020(6) -0.0167(7)
N11 0.0438(10) 0.0214(8) 0.0226(8) -0.0024(7) -0.0025(7) -0.0161(8)
N12 0.0345(9) 0.0355(10) 0.0289(9) -0.0001(7) -0.0032(7) -0.0252(8)
P3 0.0184(2) 0.0213(2) 0.0203(2) 0.00253(18) -0.00137(17) -0.01102(19)
P4 0.0304(3) 0.0169(2) 0.0181(2) 0.00127(17) -0.00573(19) -0.0119(2)
Fe2 0.01629(12) 0.01657(12) 0.01767(12) -0.00068(9) -0.00143(9) -0.00871(10)

loop_
_atom_type_symbol
_atom_type_description
_atom_type_scat_dispersion_real
_atom_type_scat_dispersion_imag
_atom_type_scat_source
C C 0.0033 0.0016 'International Tables Vol C Tables 4.2.6.8 and 6.1.1.4'
H H 0.0000 0.0000 'International Tables Vol C Tables 4.2.6.8 and 6.1.1.4'
N N 0.0061 0.0033 'International Tables Vol C Tables 4.2.6.8 and 6.1.1.4'
P P 0.1023 0.0942 'International Tables Vol C Tables 4.2.6.8 and 6.1.1.4'
Fe Fe 0.3463 0.8444 'International Tables Vol C Tables 4.2.6.8 and 6.1.1.4'

loop_
_geom_angle_atom_site_label_1
_geom_angle_atom_site_label_2
_geom_angle_atom_site_label_3
_geom_angle
N1 C1 C5 132.23(18)
N1 C1 C2 118.99(17)
C5 C1 C2 108.73(17)
N1 C1 Fe1 125.71(13)
C5 C1 Fe1 69.10(11)
C2 C1 Fe1 68.89(10)
C1 C2 C3 107.89(17)
C1 C2 P1 109.65(13)
C3 C2 P1 141.43(16)
C1 C2 Fe1 70.51(11)
C3 C2 Fe1 68.81(11)
P1 C2 Fe1 116.49(10)
C2 C3 C4 107.40(17)
C2 C3 Fe1 70.13(11)
C4 C3 Fe1 69.61(11)
C2 C3 H3 126.3
C4 C3 H3 126.3
Fe1 C3 H3 125.5
C3 C4 C5 108.66(17)
C3 C4 Fe1 69.19(11)
C5 C4 Fe1 70.05(11)
C3 C4 H4 125.7
C5 C4 H4 125.7
Fe1 C4 H4 126.7
C1 C5 C4 107.29(17)
C1 C5 Fe1 70.55(11)
C4 C5 Fe1 68.96(11)
C1 C5 H5 126.4
C4 C5 H5 126.4
Fe1 C5 H5 125.7
C10 C6 C7 108.49(18)
C10 C6 P2 141.80(17)
C7 C6 P2 109.42(14)
C10 C6 Fe1 68.86(11)
C7 C6 Fe1 71.12(11)
P2 C6 Fe1 120.16(10)
N4 C7 C8 132.46(19)
N4 C7 C6 119.00(18)
C8 C7 C6 108.52(18)
N4 C7 Fe1 126.74(13)
C8 C7 Fe1 69.13(11)
C6 C7 Fe1 68.36(11)
C7 C8 C9 106.65(18)
C7 C8 Fe1 70.62(11)
C9 C8 Fe1 68.24(12)
C7 C8 H8 126.7
C9 C8 H8 126.7
Fe1 C8 H8 126.0
C10 C9 C8 109.55(18)
C10 C9 Fe1 69.42(12)
C8 C9 Fe1 70.79(12)
C10 C9 H9 125.2
C8 C9 H9 125.2
Fe1 C9 H9 126.2
C9 C10 C6 106.75(19)
C9 C10 Fe1 69.39(12)
C6 C10 Fe1 70.11(11)
C9 C10 H10 126.6
C6 C10 H10 126.6
Fe1 C10 H10 125.5
N1 C11 N3 121.48(17)
N1 C11 P1 117.76(14)
N3 C11 P1 120.75(14)
N2 C12 H12A 109.5
N2 C12 H12B 109.5
H12A C12 H12B 109.5
N2 C12 H12C 109.5
H12A C12 H12C 109.5
H12B C12 H12C 109.5
N2 C13 H13A 109.5
N2 C13 H13B 109.5
H13A C13 H13B 109.5
N2 C13 H13C 109.5
H13A C13 H13C 109.5
H13B C13 H13C 109.5
N3 C14 H14A 109.5
N3 C14 H14B 109.5
H14A C14 H14B 109.5
N3 C14 H14C 109.5
H14A C14 H14C 109.5
H14B C14 H14C 109.5
N3 C15 H15A 109.5
N3 C15 H15B 109.5
H15A C15 H15B 109.5
N3 C15 H15C 109.5
H15A C15 H15C 109.5
H15B C15 H15C 109.5
N4 C16 N6 121.9(2)
N4 C16 P2 117.64(15)
N6 C16 P2 120.43(17)
N5 C17 H17A 109.5
N5 C17 H17B 109.5
H17A C17 H17B 109.5
N5 C17 H17C 109.5
H17A C17 H17C 109.5
H17B C17 H17C 109.5
N5 C18 H18A 109.5
N5 C18 H18B 109.5
H18A C18 H18B 109.5
N5 C18 H18C 109.5
H18A C18 H18C 109.5
H18B C18 H18C 109.5
N6 C19 H19A 109.5
N6 C19 H19B 109.5
H19A C19 H19B 109.5
N6 C19 H19C 109.5
H19A C19 H19C 109.5
H19B C19 H19C 109.5
N6 C20 H20A 109.5
N6 C20 H20B 109.5
H20A C20 H20B 109.5
N6 C20 H20C 109.5
H20A C20 H20C 109.5
H20B C20 H20C 109.5
C11 N1 C1 107.88(15)
C13 N2 C12 114.03(17)
C13 N2 P1 117.40(15)
C12 N2 P1 121.62(14)
C11 N3 C15 122.72(17)
C11 N3 C14 118.71(17)
C15 N3 C14 118.51(17)
C16 N4 C7 108.28(17)
C18 N5 C17 113.35(19)
C18 N5 P2 116.61(15)
C17 N5 P2 120.72(15)
C16 N6 C20 122.8(2)
C16 N6 C19 120.1(2)
C20 N6 C19 116.5(2)
N2 P1 C2 104.55(9)
N2 P1 C11 103.03(8)
C2 P1 C11 85.23(8)
N5 P2 C6 107.06(9)
N5 P2 C16 99.25(9)
C6 P2 C16 85.46(9)
C9 Fe1 C10 41.19(9)
C9 Fe1 C3 110.39(9)
C10 Fe1 C3 132.58(8)
C9 Fe1 C4 116.50(9)
C10 Fe1 C4 108.09(9)
C3 Fe1 C4 41.19(8)
C9 Fe1 C6 68.44(8)
C10 Fe1 C6 41.02(8)
C3 Fe1 C6 171.40(8)
C4 Fe1 C6 131.00(8)
C9 Fe1 C2 133.91(8)
C10 Fe1 C2 173.03(8)
C3 Fe1 C2 41.06(7)
C4 Fe1 C2 68.74(8)
C6 Fe1 C2 145.69(8)
C9 Fe1 C5 146.93(9)
C10 Fe1 C5 113.20(9)
C3 Fe1 C5 69.45(8)
C4 Fe1 C5 40.99(8)
C6 Fe1 C5 106.60(8)
C2 Fe1 C5 68.82(8)
C9 Fe1 C8 40.97(9)
C10 Fe1 C8 69.62(9)
C3 Fe1 C8 116.42(9)
C4 Fe1 C8 148.68(9)
C6 Fe1 C8 68.71(8)
C2 Fe1 C8 109.62(8)
C5 Fe1 C8 169.87(8)
C9 Fe1 C1 172.48(9)
C10 Fe1 C1 144.90(8)
C3 Fe1 C1 68.62(8)
C4 Fe1 C1 68.03(8)
C6 Fe1 C1 113.70(8)
C2 Fe1 C1 40.60(7)
C5 Fe1 C1 40.35(7)
C8 Fe1 C1 132.19(8)
C9 Fe1 C7 67.77(9)
C10 Fe1 C7 68.66(8)
C3 Fe1 C7 147.70(8)
C4 Fe1 C7 169.99(8)
C6 Fe1 C7 40.52(8)
C2 Fe1 C7 115.54(8)
C5 Fe1 C7 130.58(8)
C8 Fe1 C7 40.25(8)
C1 Fe1 C7 108.81(8)
N7 C21 C25 132.44(16)
N7 C21 C22 118.90(15)
C25 C21 C22 108.66(15)
N7 C21 Fe2 127.76(12)
C25 C21 Fe2 69.37(10)
C22 C21 Fe2 68.46(10)
C23 C22 C21 108.15(15)
C23 C22 P3 141.45(14)
C21 C22 P3 110.37(13)
C23 C22 Fe2 68.81(10)
C21 C22 Fe2 71.01(10)
P3 C22 Fe2 126.24(10)
C24 C23 C22 106.78(16)
C24 C23 Fe2 69.46(10)
C22 C23 Fe2 70.14(10)
C24 C23 H23 126.6
C22 C23 H23 126.6
Fe2 C23 H23 125.4
C23 C24 C25 109.40(16)
C23 C24 Fe2 69.41(10)
C25 C24 Fe2 70.87(10)
C23 C24 H24 125.3
C25 C24 H24 125.3
Fe2 C24 H24 126.0
C21 C25 C24 106.98(16)
C21 C25 Fe2 70.66(10)
C24 C25 Fe2 68.32(10)
C21 C25 H25 126.5
C24 C25 H25 126.5
Fe2 C25 H25 126.1
C30 C26 C27 107.92(16)
C30 C26 P4 142.22(15)
C27 C26 P4 109.81(13)
C30 C26 Fe2 68.55(10)
C27 C26 Fe2 70.95(10)
P4 C26 Fe2 122.94(10)
N10 C27 C28 132.21(17)
N10 C27 C26 118.72(16)
C28 C27 C26 109.07(16)
N10 C27 Fe2 128.35(13)
C28 C27 Fe2 69.28(10)
C26 C27 Fe2 68.59(10)
C27 C28 C29 106.66(17)
C27 C28 Fe2 70.71(10)
C29 C28 Fe2 68.33(11)
C27 C28 H28 126.7
C29 C28 H28 126.7
Fe2 C28 H28 125.8
C30 C29 C28 109.23(17)
C30 C29 Fe2 69.14(11)
C28 C29 Fe2 70.77(11)
C30 C29 H29 125.4
C28 C29 H29 125.4
Fe2 C29 H29 126.3
C26 C30 C29 107.08(17)
C26 C30 Fe2 70.51(11)
C29 C30 Fe2 69.59(11)
C26 C30 H30 126.5
C29 C30 H30 126.5
Fe2 C30 H30 125.0
N7 C31 N9 121.06(17)
N7 C31 P3 117.38(13)
N9 C31 P3 121.55(14)
N8 C32 H32A 109.5
N8 C32 H32B 109.5
H32A C32 H32B 109.5
N8 C32 H32C 109.5
H32A C32 H32C 109.5
H32B C32 H32C 109.5
N8 C33 H33A 109.5
N8 C33 H33B 109.5
H33A C33 H33B 109.5
N8 C33 H33C 109.5
H33A C33 H33C 109.5
H33B C33 H33C 109.5
N9 C34 H34A 109.5
N9 C34 H34B 109.5
H34A C34 H34B 109.5
N9 C34 H34C 109.5
H34A C34 H34C 109.5
H34B C34 H34C 109.5
N9 C35 H35A 109.5
N9 C35 H35B 109.5
H35A C35 H35B 109.5
N9 C35 H35C 109.5
H35A C35 H35C 109.5
H35B C35 H35C 109.5
N10 C36 N12 121.04(18)
N10 C36 P4 117.30(14)
N12 C36 P4 121.51(14)
N11 C37 H37A 109.5
N11 C37 H37B 109.5
H37A C37 H37B 109.5
N11 C37 H37C 109.5
H37A C37 H37C 109.5
H37B C37 H37C 109.5
N11 C38 H38A 109.5
N11 C38 H38B 109.5
H38A C38 H38B 109.5
N11 C38 H38C 109.5
H38A C38 H38C 109.5
H38B C38 H38C 109.5
N12 C39 H39A 109.5
N12 C39 H39B 109.5
H39A C39 H39B 109.5
N12 C39 H39C 109.5
H39A C39 H39C 109.5
H39B C39 H39C 109.5
N12 C40 H40A 109.5
N12 C40 H40B 109.5
H40A C40 H40B 109.5
N12 C40 H40C 109.5
H40A C40 H40C 109.5
H40B C40 H40C 109.5
C31 N7 C21 108.39(15)
C33 N8 C32 113.82(16)
C33 N8 P3 117.79(14)
C32 N8 P3 121.82(13)
C31 N9 C35 122.46(17)
C31 N9 C34 119.82(17)
C35 N9 C34 117.07(17)
C36 N10 C27 108.82(16)
C38 N11 C37 114.18(18)
C38 N11 P4 121.71(14)
C37 N11 P4 118.87(16)
C36 N12 C39 122.42(18)
C36 N12 C40 119.43(17)
C39 N12 C40 116.31(17)
N8 P3 C22 101.51(8)
N8 P3 C31 103.96(8)
C22 P3 C31 84.93(8)
N11 P4 C26 103.88(9)
N11 P4 C36 104.32(9)
C26 P4 C36 85.21(8)
C30 Fe2 C23 161.70(8)
C30 Fe2 C24 124.84(8)
C23 Fe2 C24 41.13(7)
C30 Fe2 C29 41.27(8)
C23 Fe2 C29 123.58(8)
C24 Fe2 C29 106.46(8)
C30 Fe2 C22 156.02(8)
C23 Fe2 C22 41.05(7)
C24 Fe2 C22 68.41(7)
C29 Fe2 C22 161.64(8)
C30 Fe2 C26 40.94(7)
C23 Fe2 C26 155.02(7)
C24 Fe2 C26 163.26(8)
C29 Fe2 C26 68.46(8)
C22 Fe2 C26 121.39(7)
C30 Fe2 C28 69.55(8)
C23 Fe2 C28 105.19(8)
C24 Fe2 C28 118.70(8)
C29 Fe2 C28 40.90(8)
C22 Fe2 C28 124.73(8)
C26 Fe2 C28 68.64(7)
C30 Fe2 C25 107.37(8)
C23 Fe2 C25 69.35(7)
C24 Fe2 C25 40.81(7)
C29 Fe2 C25 119.95(8)
C22 Fe2 C25 68.47(7)
C26 Fe2 C25 126.67(7)
C28 Fe2 C25 154.25(7)
C30 Fe2 C21 121.22(8)
C23 Fe2 C21 68.56(7)
C24 Fe2 C21 67.57(7)
C29 Fe2 C21 155.53(8)
C22 Fe2 C21 40.53(7)
C26 Fe2 C21 110.04(7)
C28 Fe2 C21 163.18(7)
C25 Fe2 C21 39.97(7)
C30 Fe2 C27 68.39(7)
C23 Fe2 C27 119.50(7)
C24 Fe2 C27 153.96(8)
C29 Fe2 C27 67.49(8)
C22 Fe2 C27 108.92(7)
C26 Fe2 C27 40.47(7)
C28 Fe2 C27 40.01(7)
C25 Fe2 C27 164.41(7)
C21 Fe2 C27 128.27(7)

loop_
_geom_bond_atom_site_label_1
_geom_bond_atom_site_label_2
_geom_bond_distance
C1 N1 1.405(2)
C1 C5 1.424(3)
C1 C2 1.431(3)
C1 Fe1 2.0733(18)
C2 C3 1.433(3)
C2 P1 1.797(2)
C2 Fe1 2.0516(18)
C3 C4 1.433(3)
C3 Fe1 2.034(2)
C3 H3 0.9300
C4 C5 1.433(3)
C4 Fe1 2.040(2)
C4 H4 0.9300
C5 Fe1 2.054(2)
C5 H5 0.9300
C6 C10 1.427(3)
C6 C7 1.429(3)
C6 P2 1.805(2)
C6 Fe1 2.0449(19)
C7 N4 1.403(3)
C7 C8 1.426(3)
C7 Fe1 2.0817(19)
C8 C9 1.432(3)
C8 Fe1 2.062(2)
C8 H8 0.9300
C9 C10 1.427(3)
C9 Fe1 2.028(2)
C9 H9 0.9300
C10 Fe1 2.028(2)
C10 H10 0.9300
C11 N1 1.308(2)
C11 N3 1.353(2)
C11 P1 1.8991(19)
C12 N2 1.456(3)
C12 H12A 0.9600
C12 H12B 0.9600
C12 H12C 0.9600
C13 N2 1.456(3)
C13 H13A 0.9600
C13 H13B 0.9600
C13 H13C 0.9600
C14 N3 1.452(2)
C14 H14A 0.9600
C14 H14B 0.9600
C14 H14C 0.9600
C15 N3 1.436(3)
C15 H15A 0.9600
C15 H15B 0.9600
C15 H15C 0.9600
C16 N4 1.310(3)
C16 N6 1.352(3)
C16 P2 1.890(2)
C17 N5 1.457(3)
C17 H17A 0.9600
C17 H17B 0.9600
C17 H17C 0.9600
C18 N5 1.441(3)
C18 H18A 0.9600
C18 H18B 0.9600
C18 H18C 0.9600
C19 N6 1.462(3)
C19 H19A 0.9600
C19 H19B 0.9600
C19 H19C 0.9600
C20 N6 1.443(3)
C20 H20A 0.9600
C20 H20B 0.9600
C20 H20C 0.9600
N2 P1 1.6992(18)
N5 P2 1.6991(18)
C21 N7 1.404(2)
C21 C25 1.420(2)
C21 C22 1.434(2)
C21 Fe2 2.0864(18)
C22 C23 1.433(2)
C22 P3 1.7947(18)
C22 Fe2 2.0525(17)
C23 C24 1.430(3)
C23 Fe2 2.0347(18)
C23 H23 0.9300
C24 C25 1.432(3)
C24 Fe2 2.0353(18)
C24 H24 0.9300
C25 Fe2 2.0694(18)
C25 H25 0.9300
C26 C30 1.429(3)
C26 C27 1.433(3)
C26 P4 1.8013(19)
C26 Fe2 2.0559(18)
C27 N10 1.400(2)
C27 C28 1.422(2)
C27 Fe2 2.0873(18)
C28 C29 1.434(3)
C28 Fe2 2.0684(19)
C28 H28 0.9300
C29 C30 1.433(3)
C29 Fe2 2.0358(19)
C29 H29 0.9300
C30 Fe2 2.0299(19)
C30 H30 0.9300
C31 N7 1.307(2)
C31 N9 1.354(2)
C31 P3 1.9188(19)
C32 N8 1.458(3)
C32 H32A 0.9600
C32 H32B 0.9600
C32 H32C 0.9600
C33 N8 1.454(2)
C33 H33A 0.9600
C33 H33B 0.9600
C33 H33C 0.9600
C34 N9 1.453(3)
C34 H34A 0.9600
C34 H34B 0.9600
C34 H34C 0.9600
C35 N9 1.452(3)
C35 H35A 0.9600
C35 H35B 0.9600
C35 H35C 0.9600
C36 N10 1.304(2)
C36 N12 1.353(2)
C36 P4 1.904(2)
C37 N11 1.450(3)
C37 H37A 0.9600
C37 H37B 0.9600
C37 H37C 0.9600
C38 N11 1.448(3)
C38 H38A 0.9600
C38 H38B 0.9600
C38 H38C 0.9600
C39 N12 1.449(3)
C39 H39A 0.9600
C39 H39B 0.9600
C39 H39C 0.9600
C40 N12 1.455(3)
C40 H40A 0.9600
C40 H40B 0.9600
C40 H40C 0.9600
N8 P3 1.6937(17)
N11 P4 1.6906(18)
